data_2222502
loop_
_publ_author_name
'Zhu, Ji-Qin'
'Fang, Hua-Cai'
'Chen, Bi-Yun'
'Feng, Mao-Song'
'Li, Jing-Ning'

_publ_section_title
;
 Tris(2-hydroxyethyl)ammonium 1,3-benzothiazole-2-thiolate
;
_journal_coeditor_code XU2531
_journal_issue 7
_journal_name_full 'Acta Crystallographica Section E'
_journal_page_first o1640
_journal_paper_doi 10.1107/S160053680902248X
_journal_volume 65
_journal_year 2009
_chemical_formula_iupac 'C6 H16 N O3 +, C7 H4 N S2 -'
_chemical_formula_moiety 'C6 H16 N O3 +, C7 H4 N S2 -'
_chemical_formula_sum 'C13 H20 N2 O3 S2'
_chemical_formula_weight 316.43
_chemical_name_systematic
;
Tris(2-hydroxyethyl)ammonium 1,3-benzothiazole-2-thiolate
;
_space_group_IT_number 14
_symmetry_cell_setting monoclinic
_symmetry_space_group_name_Hall '-P 2ybc'
_symmetry_space_group_name_H-M 'P 1 21/c 1'
_atom_sites_solution_hydrogens geom
_atom_sites_solution_primary direct
_atom_sites_solution_secondary difmap
_audit_creation_method SHELXL-97
_cell_angle_alpha 90.00
_cell_angle_beta 111.524(2)
_cell_angle_gamma 90.00
_cell_formula_units_Z 4
_cell_length_a 16.496(2)
_cell_length_b 5.7184(8)
_cell_length_c 17.462(3)
_cell_measurement_reflns_used 236
_cell_measurement_temperature 296(2)
_cell_measurement_theta_max 25.5
_cell_measurement_theta_min 2.4
_cell_volume 1532.3(4)
_computing_cell_refinement 'SAINT (Bruker, 1999)'
_computing_data_collection 'SMART (Bruker, 1998)'
_computing_data_reduction 'SAINT (Bruker, 1999)'
_computing_molecular_graphics 'SHELXTL (Sheldrick, 2008)'
_computing_publication_material 'SHELXTL (Sheldrick, 2008)'
_computing_structure_refinement 'SHELXTL (Sheldrick, 2008)'
_computing_structure_solution 'SHELXTL (Sheldrick, 2008)'
_diffrn_ambient_temperature 296(2)
_diffrn_measured_fraction_theta_full 0.997
_diffrn_measured_fraction_theta_max 0.997
_diffrn_measurement_device_type 'Bruker SMART area-detector'
_diffrn_measurement_method '\f and \w'
_diffrn_radiation_monochromator graphite
_diffrn_radiation_source 'fine-focus sealed tube'
_diffrn_radiation_type MoK\a
_diffrn_radiation_wavelength 0.71073
_diffrn_reflns_av_R_equivalents 0.0341
_diffrn_reflns_av_sigmaI/netI 0.0402
_diffrn_reflns_limit_h_max 19
_diffrn_reflns_limit_h_min -19
_diffrn_reflns_limit_k_max 6
_diffrn_reflns_limit_k_min -6
_diffrn_reflns_limit_l_max 21
_diffrn_reflns_limit_l_min -20
_diffrn_reflns_number 7572
_diffrn_reflns_theta_full 25.50
_diffrn_reflns_theta_max 25.50
_diffrn_reflns_theta_min 2.37
_diffrn_standards_number 0
_exptl_absorpt_coefficient_mu 0.356
_exptl_absorpt_correction_T_max 0.921
_exptl_absorpt_correction_T_min 0.803
_exptl_absorpt_correction_type multi-scan
_exptl_absorpt_process_details '(SADABS; Sheldrick, 1996)'
_exptl_crystal_colour colorless
_exptl_crystal_density_diffrn 1.372
_exptl_crystal_density_method 'not measured'
_exptl_crystal_description block
_exptl_crystal_F_000 672
_exptl_crystal_size_max 0.56
_exptl_crystal_size_mid 0.38
_exptl_crystal_size_min 0.23
_refine_diff_density_max 0.243
_refine_diff_density_min -0.158
_refine_ls_extinction_expression Fc^*^=kFc[1+0.001xFc^2^\l^3^/sin(2\q)]^-1/4^
_refine_ls_extinction_method none
_refine_ls_goodness_of_fit_ref 1.043
_refine_ls_hydrogen_treatment constr
_refine_ls_matrix_type full
_refine_ls_number_parameters 185
_refine_ls_number_reflns 2827
_refine_ls_number_restraints 0
_refine_ls_restrained_S_all 1.043
_refine_ls_R_factor_all 0.0498
_refine_ls_R_factor_gt 0.0351
_refine_ls_shift/su_max 0.000
_refine_ls_shift/su_mean 0.000
_refine_ls_structure_factor_coef Fsqd
_refine_ls_weighting_details 'calc w=1/[\s^2^(Fo^2^)+(0.0394P)^2^+0.2793P] where P=(Fo^2^+2Fc^2^)/3'
_refine_ls_weighting_scheme calc
_refine_ls_wR_factor_gt 0.0827
_refine_ls_wR_factor_ref 0.0923
_reflns_number_gt 2185
_reflns_number_total 2827
_reflns_threshold_expression I>2\s(I)
_cod_data_source_file xu2531.cif
_cod_data_source_block I
_cod_original_sg_symbol_H-M 'P 21/c'
_cod_database_code 2222502
_cod_database_fobs_code 2222502

loop_
_symmetry_equiv_pos_as_xyz
'x, y, z'
'-x, y+1/2, -z+1/2'
'-x, -y, -z'
'x, -y-1/2, z-1/2'

loop_
_atom_site_type_symbol
_atom_site_label
_atom_site_fract_x
_atom_site_fract_y
_atom_site_fract_z
_atom_site_U_iso_or_equiv
_atom_site_adp_type
_atom_site_calc_flag
_atom_site_refinement_flags
_atom_site_occupancy
_atom_site_disorder_assembly
_atom_site_disorder_group
C C1 0.26675(13) 1.1324(4) 0.12815(11) 0.0361(5) Uani d . 1 . .
C C2 0.39268(13) 0.8624(4) 0.15930(11) 0.0347(5) Uani d . 1 . .
C C3 0.39516(12) 1.0658(3) 0.11586(11) 0.0347(5) Uani d . 1 . .
C C4 0.46629(14) 1.1048(4) 0.09259(13) 0.0459(5) Uani d . 1 . .
H H4 0.4692 1.2382 0.0632 0.055 Uiso calc R 1 . .
C C5 0.53229(15) 0.9413(5) 0.11398(14) 0.0521(6) Uani d . 1 . .
H H5 0.5803 0.9667 0.0992 0.062 Uiso calc R 1 . .
C C6 0.52890(15) 0.7410(4) 0.15671(13) 0.0498(6) Uani d . 1 . .
H H6 0.5743 0.6335 0.1699 0.060 Uiso calc R 1 . .
C C7 0.45902(14) 0.6983(4) 0.18000(12) 0.0445(5) Uani d . 1 . .
H H7 0.4565 0.5634 0.2088 0.053 Uiso calc R 1 . .
C C8 0.25776(13) 0.6974(4) 0.44442(12) 0.0412(5) Uani d . 1 . .
H H8A 0.2820 0.5472 0.4383 0.049 Uiso calc R 1 . .
H H8B 0.2541 0.7025 0.4986 0.049 Uiso calc R 1 . .
C C9 0.31648(14) 0.8890(4) 0.43727(13) 0.0451(5) Uani d . 1 . .
H H9A 0.3726 0.8760 0.4819 0.054 Uiso calc R 1 . .
H H9B 0.3257 0.8727 0.3858 0.054 Uiso calc R 1 . .
C C10 0.09961(15) 0.6154(4) 0.40603(14) 0.0501(6) Uani d . 1 . .
H H10A 0.1175 0.4593 0.4272 0.060 Uiso calc R 1 . .
H H10B 0.0458 0.6019 0.3585 0.060 Uiso calc R 1 . .
C C11 0.08354(14) 0.7592(4) 0.47092(14) 0.0485(6) Uani d . 1 . .
H H11A 0.0323 0.7022 0.4798 0.058 Uiso calc R 1 . .
H H11B 0.1330 0.7479 0.5224 0.058 Uiso calc R 1 . .
C C12 0.16366(15) 0.6302(4) 0.29797(12) 0.0477(6) Uani d . 1 . .
H H12A 0.1524 0.4633 0.2951 0.057 Uiso calc R 1 . .
H H12B 0.2190 0.6556 0.2916 0.057 Uiso calc R 1 . .
C C13 0.09228(15) 0.7522(5) 0.22968(13) 0.0537(6) Uani d . 1 . .
H H13A 0.0969 0.7155 0.1772 0.064 Uiso calc R 1 . .
H H13B 0.0359 0.6984 0.2282 0.064 Uiso calc R 1 . .
N N1 0.32350(11) 1.2134(3) 0.09787(10) 0.0371(4) Uani d . 1 . .
N N2 0.16844(9) 0.7219(3) 0.38008(9) 0.0318(4) Uani d . 1 . .
H H2A 0.1569 0.8778 0.3736 0.038 Uiso calc R 1 . .
O O1 0.28024(11) 1.1097(3) 0.44019(9) 0.0515(4) Uani d . 1 . .
H H1 0.2898 1.1449 0.4882 0.077 Uiso calc R 1 . .
O O2 0.07100(11) 0.9936(3) 0.44415(9) 0.0581(4) Uani d . 1 . .
H H2 0.0927 1.0808 0.4837 0.087 Uiso calc R 1 . .
O O3 0.09930(10) 0.9968(3) 0.24292(9) 0.0533(4) Uani d . 1 . .
H H3 0.1244 1.0551 0.2148 0.080 Uiso calc R 1 . .
S S1 0.29720(3) 0.86166(10) 0.17920(3) 0.04177(18) Uani d . 1 . .
S S2 0.16918(4) 1.25406(11) 0.11908(4) 0.04881(19) Uani d . 1 . .

loop_
_atom_site_aniso_label
_atom_site_aniso_U_11
_atom_site_aniso_U_22
_atom_site_aniso_U_33
_atom_site_aniso_U_12
_atom_site_aniso_U_13
_atom_site_aniso_U_23
C1 0.0443(12) 0.0320(12) 0.0297(10) -0.0048(9) 0.0107(9) -0.0028(9)
C2 0.0382(11) 0.0340(12) 0.0270(9) -0.0052(9) 0.0063(8) -0.0007(9)
C3 0.0405(11) 0.0326(11) 0.0289(9) -0.0054(9) 0.0103(8) -0.0021(9)
C4 0.0496(13) 0.0463(15) 0.0453(12) -0.0018(11) 0.0215(10) 0.0073(11)
C5 0.0451(13) 0.0620(17) 0.0543(14) -0.0008(11) 0.0245(11) -0.0012(12)
C6 0.0465(13) 0.0513(16) 0.0478(13) 0.0115(11) 0.0128(11) -0.0004(11)
C7 0.0509(13) 0.0388(13) 0.0379(11) 0.0017(10) 0.0094(10) 0.0031(10)
C8 0.0392(12) 0.0404(13) 0.0411(11) 0.0054(9) 0.0114(9) 0.0034(10)
C9 0.0449(12) 0.0458(14) 0.0457(12) -0.0063(10) 0.0181(10) -0.0091(11)
C10 0.0506(13) 0.0500(15) 0.0526(13) -0.0124(11) 0.0225(11) -0.0010(11)
C11 0.0449(13) 0.0574(16) 0.0485(13) -0.0021(11) 0.0234(11) 0.0049(12)
C12 0.0649(15) 0.0422(14) 0.0375(11) 0.0001(11) 0.0204(11) -0.0070(10)
C13 0.0533(14) 0.0671(18) 0.0342(11) -0.0093(12) 0.0082(10) 0.0001(11)
N1 0.0436(10) 0.0307(10) 0.0375(9) -0.0019(8) 0.0154(8) 0.0030(7)
N2 0.0351(9) 0.0275(9) 0.0319(8) 0.0001(7) 0.0110(7) 0.0011(7)
O1 0.0690(10) 0.0380(10) 0.0454(8) -0.0041(8) 0.0186(8) -0.0074(7)
O2 0.0705(11) 0.0570(12) 0.0490(9) 0.0164(9) 0.0244(8) 0.0038(8)
O3 0.0591(10) 0.0590(12) 0.0462(9) 0.0122(8) 0.0244(7) 0.0144(8)
S1 0.0457(3) 0.0401(3) 0.0402(3) -0.0032(2) 0.0166(2) 0.0092(2)
S2 0.0518(4) 0.0470(4) 0.0536(4) 0.0074(3) 0.0263(3) 0.0074(3)

loop_
_atom_type_symbol
_atom_type_description
_atom_type_scat_dispersion_real
_atom_type_scat_dispersion_imag
_atom_type_scat_source
C C 0.0033 0.0016 'International Tables Vol C Tables 4.2.6.8 and 6.1.1.4'
H H 0.0000 0.0000 'International Tables Vol C Tables 4.2.6.8 and 6.1.1.4'
N N 0.0061 0.0033 'International Tables Vol C Tables 4.2.6.8 and 6.1.1.4'
O O 0.0106 0.0060 'International Tables Vol C Tables 4.2.6.8 and 6.1.1.4'
S S 0.1246 0.1234 'International Tables Vol C Tables 4.2.6.8 and 6.1.1.4'

loop_
_geom_angle_atom_site_label_1
_geom_angle_atom_site_label_2
_geom_angle_atom_site_label_3
_geom_angle_site_symmetry_1
_geom_angle_site_symmetry_3
_geom_angle
_geom_angle_publ_flag
N1 C1 S2 . . 127.19(16) ?
N1 C1 S1 . . 113.51(15) ?
S2 C1 S1 . . 119.24(11) ?
C7 C2 C3 . . 121.86(19) ?
C7 C2 S1 . . 129.44(16) ?
C3 C2 S1 . . 108.70(15) ?
N1 C3 C4 . . 125.02(18) ?
N1 C3 C2 . . 115.84(17) ?
C4 C3 C2 . . 119.13(19) ?
C5 C4 C3 . . 118.6(2) ?
C5 C4 H4 . . 120.7 ?
C3 C4 H4 . . 120.7 ?
C4 C5 C6 . . 121.7(2) ?
C4 C5 H5 . . 119.2 ?
C6 C5 H5 . . 119.2 ?
C7 C6 C5 . . 120.7(2) ?
C7 C6 H6 . . 119.6 ?
C5 C6 H6 . . 119.6 ?
C6 C7 C2 . . 118.0(2) ?
C6 C7 H7 . . 121.0 ?
C2 C7 H7 . . 121.0 ?
N2 C8 C9 . . 110.98(17) ?
N2 C8 H8A . . 109.4 ?
C9 C8 H8A . . 109.4 ?
N2 C8 H8B . . 109.4 ?
C9 C8 H8B . . 109.4 ?
H8A C8 H8B . . 108.0 ?
O1 C9 C8 . . 110.92(17) ?
O1 C9 H9A . . 109.5 ?
C8 C9 H9A . . 109.5 ?
O1 C9 H9B . . 109.5 ?
C8 C9 H9B . . 109.5 ?
H9A C9 H9B . . 108.0 ?
N2 C10 C11 . . 111.68(18) ?
N2 C10 H10A . . 109.3 ?
C11 C10 H10A . . 109.3 ?
N2 C10 H10B . . 109.3 ?
C11 C10 H10B . . 109.3 ?
H10A C10 H10B . . 107.9 ?
O2 C11 C10 . . 108.40(17) ?
O2 C11 H11A . . 110.0 ?
C10 C11 H11A . . 110.0 ?
O2 C11 H11B . . 110.0 ?
C10 C11 H11B . . 110.0 ?
H11A C11 H11B . . 108.4 ?
N2 C12 C13 . . 110.28(18) ?
N2 C12 H12A . . 109.6 ?
C13 C12 H12A . . 109.6 ?
N2 C12 H12B . . 109.6 ?
C13 C12 H12B . . 109.6 ?
H12A C12 H12B . . 108.1 ?
O3 C13 C12 . . 109.59(18) ?
O3 C13 H13A . . 109.8 ?
C12 C13 H13A . . 109.8 ?
O3 C13 H13B . . 109.8 ?
C12 C13 H13B . . 109.8 ?
H13A C13 H13B . . 108.2 ?
C1 N1 C3 . . 111.49(17) ?
C8 N2 C10 . . 112.46(15) ?
C8 N2 C12 . . 112.13(15) ?
C10 N2 C12 . . 111.54(16) ?
C8 N2 H2A . . 106.8 ?
C10 N2 H2A . . 106.8 ?
C12 N2 H2A . . 106.8 ?
C9 O1 H1 . . 109.5 ?
C11 O2 H2 . . 109.5 ?
C13 O3 H3 . . 109.5 ?
C2 S1 C1 . . 90.44(9) ?

loop_
_geom_bond_atom_site_label_1
_geom_bond_atom_site_label_2
_geom_bond_site_symmetry_2
_geom_bond_distance
_geom_bond_publ_flag
C1 N1 . 1.317(2) ?
C1 S2 . 1.707(2) ?
C1 S1 . 1.765(2) ?
C2 C7 . 1.385(3) ?
C2 C3 . 1.398(3) ?
C2 S1 . 1.733(2) ?
C3 N1 . 1.391(2) ?
C3 C4 . 1.393(3) ?
C4 C5 . 1.379(3) ?
C4 H4 . 0.9300 ?
C5 C6 . 1.379(3) ?
C5 H5 . 0.9300 ?
C6 C7 . 1.378(3) ?
C6 H6 . 0.9300 ?
C7 H7 . 0.9300 ?
C8 N2 . 1.496(2) ?
C8 C9 . 1.497(3) ?
C8 H8A . 0.9700 ?
C8 H8B . 0.9700 ?
C9 O1 . 1.405(3) ?
C9 H9A . 0.9700 ?
C9 H9B . 0.9700 ?
C10 N2 . 1.497(2) ?
C10 C11 . 1.500(3) ?
C10 H10A . 0.9700 ?
C10 H10B . 0.9700 ?
C11 O2 . 1.410(3) ?
C11 H11A . 0.9700 ?
C11 H11B . 0.9700 ?
C12 N2 . 1.501(2) ?
C12 C13 . 1.505(3) ?
C12 H12A . 0.9700 ?
C12 H12B . 0.9700 ?
C13 O3 . 1.415(3) ?
C13 H13A . 0.9700 ?
C13 H13B . 0.9700 ?
N2 H2A . 0.9100 ?
O1 H1 . 0.8200 ?
O2 H2 . 0.8200 ?
O3 H3 . 0.8200 ?

loop_
_geom_hbond_atom_site_label_D
_geom_hbond_atom_site_label_H
_geom_hbond_atom_site_label_A
_geom_hbond_site_symmetry_A
_geom_hbond_distance_DH
_geom_hbond_distance_HA
_geom_hbond_distance_DA
_geom_hbond_angle_DHA
O1 H1 N1 4_586 0.82 1.96 2.770(2) 168.3
O2 H2 S2 4_586 0.82 2.43 3.2258(17) 165.4
O3 H3 S2 . 0.82 2.35 3.1621(16) 168.7
C8 H8A O1 1_545 0.97 2.50 3.385(3) 151
C10 H10B O3 2_545 0.97 2.47 3.425(3) 167

loop_
_geom_torsion_atom_site_label_1
_geom_torsion_atom_site_label_2
_geom_torsion_atom_site_label_3
_geom_torsion_atom_site_label_4
_geom_torsion_site_symmetry_1
_geom_torsion_site_symmetry_2
_geom_torsion_site_symmetry_3
_geom_torsion_site_symmetry_4
_geom_torsion
_geom_torsion_publ_flag
C7 C2 C3 N1 . . . . 178.88(18) ?
S1 C2 C3 N1 . . . . -1.0(2) ?
C7 C2 C3 C4 . . . . 0.1(3) ?
S1 C2 C3 C4 . . . . -179.79(15) ?
N1 C3 C4 C5 . . . . -179.2(2) ?
C2 C3 C4 C5 . . . . -0.5(3) ?
C3 C4 C5 C6 . . . . 0.7(3) ?
C4 C5 C6 C7 . . . . -0.4(3) ?
C5 C6 C7 C2 . . . . -0.1(3) ?
C3 C2 C7 C6 . . . . 0.2(3) ?
S1 C2 C7 C6 . . . . -179.94(16) ?
N2 C8 C9 O1 . . . . 55.1(2) ?
N2 C10 C11 O2 . . . . 49.9(2) ?
N2 C12 C13 O3 . . . . 48.2(2) ?
S2 C1 N1 C3 . . . . -178.71(15) ?
S1 C1 N1 C3 . . . . -1.5(2) ?
C4 C3 N1 C1 . . . . -179.62(19) ?
C2 C3 N1 C1 . . . . 1.7(2) ?
C9 C8 N2 C10 . . . . -153.34(17) ?
C9 C8 N2 C12 . . . . 80.0(2) ?
C11 C10 N2 C8 . . . . 72.5(2) ?
C11 C10 N2 C12 . . . . -160.57(18) ?
C13 C12 N2 C8 . . . . -153.34(18) ?
C13 C12 N2 C10 . . . . 79.5(2) ?
C7 C2 S1 C1 . . . . -179.76(19) ?
C3 C2 S1 C1 . . . . 0.09(14) ?
N1 C1 S1 C2 . . . . 0.85(15) ?
S2 C1 S1 C2 . . . . 178.27(12) ?

loop_
_cod_related_entry_id
_cod_related_entry_database
_cod_related_entry_code
1 ChemSpider 21163167
